data_4110094
loop_
_publ_author_name
'Joel A. Tang'
'Bobby D. Ellis'
'Timothy H. Warren'
'John V. Hanna'
'Charles L. B. Macdonald'
'Robert W. Schurko'

_publ_contact_author_address
;
Department of Chemistry & Biochemistry
University of Windsor
Windsor, Ontario
N9B 3P4
Canada
;
_publ_contact_author_email rschurko@uwindsor.ca
_publ_contact_author_name 'Robert W. Schurko'
_publ_section_title
;
 Solid-State 63Cu and 65Cu NMR Spectroscopy of Inorganic and
 Organometallic Copper(I) Complexes
;
_journal_name_full 'Journal of the American Chemical Society'
_journal_page_first 13049
_journal_page_last 13065
_journal_paper_doi 10.1021/ja073238x
_journal_volume 129
_journal_year 2007
_chemical_formula_moiety 'C27 H28 Cu P'
_chemical_formula_sum 'C27 H28 Cu P'
_chemical_formula_weight 447.01
_chemical_name_systematic
;
 ?
;
_space_group_IT_number 33
_symmetry_cell_setting orthorhombic
_symmetry_space_group_name_Hall 'P 2c -2n'
_symmetry_space_group_name_H-M 'P n a 21'
_atom_sites_solution_hydrogens geom
_atom_sites_solution_primary direct
_atom_sites_solution_secondary difmap
_audit_creation_method SHELXL-97
_cell_angle_alpha 90.00
_cell_angle_beta 90.00
_cell_angle_gamma 90.00
_cell_formula_units_Z 4
_cell_length_a 15.842(2)
_cell_length_b 10.1071(14)
_cell_length_c 14.466(2)
_cell_measurement_reflns_used 6860
_cell_measurement_temperature 173(2)
_cell_measurement_theta_max 0.00
_cell_measurement_theta_min 0.00
_cell_volume 2316.2(5)
_computing_cell_refinement 'Bruker SMART'
_computing_data_collection 'Bruker SMART'
_computing_data_reduction 'Bruker SAINT'
_computing_molecular_graphics 'Bruker SHELXTL'
_computing_publication_material 'Bruker SHELXTL'
_computing_structure_refinement 'SHELXL-97 (Sheldrick, 1997)'
_computing_structure_solution 'Bruker SHELXTL'
_diffrn_ambient_temperature 173(2)
_diffrn_measured_fraction_theta_full 0.996
_diffrn_measured_fraction_theta_max 0.996
_diffrn_measurement_device_type 'CCD area detector'
_diffrn_measurement_method 'phi and omega scans'
_diffrn_radiation_monochromator graphite
_diffrn_radiation_source 'fine-focus sealed tube'
_diffrn_radiation_type MoK\a
_diffrn_radiation_wavelength 0.71073
_diffrn_reflns_av_R_equivalents 0.0629
_diffrn_reflns_av_sigmaI/netI 0.0590
_diffrn_reflns_limit_h_max 20
_diffrn_reflns_limit_h_min -20
_diffrn_reflns_limit_k_max 13
_diffrn_reflns_limit_k_min -13
_diffrn_reflns_limit_l_max 18
_diffrn_reflns_limit_l_min -18
_diffrn_reflns_number 22954
_diffrn_reflns_theta_full 27.50
_diffrn_reflns_theta_max 27.50
_diffrn_reflns_theta_min 2.39
_exptl_absorpt_coefficient_mu 1.022
_exptl_absorpt_correction_T_max 0.736
_exptl_absorpt_correction_T_min 0.576
_exptl_absorpt_correction_type multi-scan
_exptl_absorpt_process_details 'SADABS, Bruker 2000'
_exptl_crystal_colour 'pale yellow'
_exptl_crystal_density_diffrn 1.282
_exptl_crystal_description block
_exptl_crystal_F_000 936
_exptl_crystal_size_max 0.50
_exptl_crystal_size_mid 0.50
_exptl_crystal_size_min 0.30
_refine_diff_density_max 0.725
_refine_diff_density_min -0.923
_refine_diff_density_rms 0.104
_refine_ls_abs_structure_details 'Flack H D (1983), Acta Cryst. A39, 876-881'
_refine_ls_abs_structure_Flack 0.13(3)
_refine_ls_extinction_method none
_refine_ls_goodness_of_fit_ref 1.206
_refine_ls_hydrogen_treatment constr
_refine_ls_matrix_type full
_refine_ls_number_parameters 267
_refine_ls_number_reflns 5214
_refine_ls_number_restraints 1
_refine_ls_restrained_S_all 1.206
_refine_ls_R_factor_all 0.0827
_refine_ls_R_factor_gt 0.0696
_refine_ls_shift/su_max 0.047
_refine_ls_shift/su_mean 0.002
_refine_ls_structure_factor_coef Fsqd
_refine_ls_weighting_details 'calc w=1/[\s^2^(Fo^2^)+(0.0000P)^2^+7.8139P] where P=(Fo^2^+2Fc^2^)/3'
_refine_ls_weighting_scheme calc
_refine_ls_wR_factor_gt 0.1257
_refine_ls_wR_factor_ref 0.1333
_reflns_number_gt 4615
_reflns_number_total 5214
_reflns_threshold_expression >2sigma(I)
_cod_data_source_file ja073238xsi20070507_061338.cif
_cod_data_source_block pna21
_cod_original_cell_volume 2316.3(5)
_cod_database_code 4110094

loop_
_symmetry_equiv_pos_as_xyz
'x, y, z'
'-x, -y, z+1/2'
'x+1/2, -y+1/2, z'
'-x+1/2, y+1/2, z+1/2'

loop_
_atom_site_label
_atom_site_type_symbol
_atom_site_fract_x
_atom_site_fract_y
_atom_site_fract_z
_atom_site_U_iso_or_equiv
_atom_site_adp_type
_atom_site_occupancy
_atom_site_symmetry_multiplicity
_atom_site_calc_flag
_atom_site_refinement_flags
C1 C 0.9859(4) 0.1309(6) 0.0502(4) 0.0271(14) Uani 1 1 d .
C2 C 0.9926(4) 0.0969(6) -0.0463(4) 0.0280(14) Uani 1 1 d .
C3 C 0.9253(4) 0.1619(6) -0.0929(4) 0.0254(12) Uani 1 1 d .
C4 C 0.8772(4) 0.2321(6) -0.0260(4) 0.0216(12) Uani 1 1 d .
C5 C 0.9154(3) 0.2146(6) 0.0606(4) 0.0246(13) Uani 1 1 d .
H5 H 0.8968 0.2529 0.1170 0.030 Uiso 1 1 calc R
C6 C 1.0496(5) 0.0973(8) 0.1233(5) 0.0475(19) Uani 1 1 d .
H6A H 1.0949 0.1632 0.1227 0.071 Uiso 1 1 calc R
H6B H 1.0732 0.0095 0.1109 0.071 Uiso 1 1 calc R
H6C H 1.0221 0.0972 0.1840 0.071 Uiso 1 1 calc R
C7 C 1.0609(4) 0.0162(7) -0.0897(5) 0.0410(17) Uani 1 1 d .
H7A H 1.0412 -0.0184 -0.1492 0.062 Uiso 1 1 calc R
H7B H 1.0755 -0.0577 -0.0488 0.062 Uiso 1 1 calc R
H7C H 1.1108 0.0717 -0.0995 0.062 Uiso 1 1 calc R
C8 C 0.9094(4) 0.1622(8) -0.1958(4) 0.0423(17) Uani 1 1 d .
H8A H 0.8627 0.1020 -0.2101 0.063 Uiso 1 1 calc R
H8B H 0.9604 0.1328 -0.2282 0.063 Uiso 1 1 calc R
H8C H 0.8948 0.2519 -0.2159 0.063 Uiso 1 1 calc R
C9 C 0.8034(4) 0.3212(6) -0.0493(5) 0.0355(15) Uani 1 1 d .
H9A H 0.7665 0.3293 0.0048 0.053 Uiso 1 1 calc R
H9B H 0.7715 0.2831 -0.1008 0.053 Uiso 1 1 calc R
H9C H 0.8244 0.4089 -0.0668 0.053 Uiso 1 1 calc R
C21 C 0.7962(4) -0.2435(6) -0.0892(4) 0.0229(13) Uani 1 1 d .
C22 C 0.8785(5) -0.2793(7) -0.1177(5) 0.0413(16) Uani 1 1 d .
H22 H 0.9262 -0.2499 -0.0836 0.050 Uiso 1 1 calc R
C23 C 0.8894(6) -0.3572(9) -0.1954(6) 0.055(2) Uani 1 1 d .
H23 H 0.9441 -0.3858 -0.2136 0.066 Uiso 1 1 calc R
C24 C 0.8195(7) -0.3921(8) -0.2456(5) 0.055(2) Uani 1 1 d .
H24 H 0.8267 -0.4425 -0.3004 0.066 Uiso 1 1 calc R
C25 C 0.7392(6) -0.3567(7) -0.2191(5) 0.052(2) Uani 1 1 d .
H25 H 0.6917 -0.3825 -0.2549 0.062 Uiso 1 1 calc R
C26 C 0.7290(5) -0.2831(6) -0.1397(4) 0.0365(15) Uani 1 1 d .
H26 H 0.6738 -0.2597 -0.1202 0.044 Uiso 1 1 calc R
C31 C 0.6797(3) -0.1013(5) 0.0305(3) 0.0175(11) Uani 1 1 d .
C32 C 0.6542(3) 0.0230(5) -0.0039(3) 0.0218(12) Uani 1 1 d .
H32 H 0.6941 0.0810 -0.0315 0.026 Uiso 1 1 calc R
C33 C 0.5700(4) 0.0594(5) 0.0032(6) 0.0350(15) Uani 1 1 d .
H33 H 0.5525 0.1438 -0.0185 0.042 Uiso 1 1 calc R
C34 C 0.5123(4) -0.0239(7) 0.0408(4) 0.0399(17) Uani 1 1 d .
H34 H 0.4546 0.0012 0.0442 0.048 Uiso 1 1 calc R
C35 C 0.5379(4) -0.1454(7) 0.0741(5) 0.0457(19) Uani 1 1 d .
H35 H 0.4976 -0.2027 0.1018 0.055 Uiso 1 1 calc R
C36 C 0.6204(4) -0.1848(6) 0.0678(4) 0.0343(14) Uani 1 1 d .
H36 H 0.6367 -0.2698 0.0894 0.041 Uiso 1 1 calc R
C11 C 0.8107(3) -0.2654(6) 0.1094(4) 0.0183(12) Uani 1 1 d .
C12 C 0.8499(4) -0.2252(6) 0.1905(4) 0.0303(14) Uani 1 1 d .
H12 H 0.8674 -0.1359 0.1976 0.036 Uiso 1 1 calc R
C13 C 0.8635(4) -0.3151(7) 0.2606(5) 0.0351(15) Uani 1 1 d .
H13 H 0.8922 -0.2876 0.3150 0.042 Uiso 1 1 calc R
C14 C 0.8363(5) -0.4437(7) 0.2533(5) 0.0360(16) Uani 1 1 d .
H14 H 0.8455 -0.5045 0.3023 0.043 Uiso 1 1 calc R
C15 C 0.7955(4) -0.4837(6) 0.1741(4) 0.0359(15) Uani 1 1 d .
H15 H 0.7766 -0.5725 0.1684 0.043 Uiso 1 1 calc R
C16 C 0.7817(4) -0.3946(6) 0.1023(4) 0.0274(13) Uani 1 1 d .
H16 H 0.7524 -0.4223 0.0484 0.033 Uiso 1 1 calc R
P1 P 0.79176(8) -0.14344(11) 0.01857(13) 0.0215(3) Uani 1 1 d .
Cu1 Cu 0.87274(4) 0.02298(6) 0.01410(7) 0.02885(16) Uani 1 1 d .

loop_
_atom_site_aniso_label
_atom_site_aniso_U_11
_atom_site_aniso_U_22
_atom_site_aniso_U_33
_atom_site_aniso_U_23
_atom_site_aniso_U_13
_atom_site_aniso_U_12
C1 0.027(3) 0.016(3) 0.038(4) 0.011(2) -0.009(3) -0.004(2)
C2 0.032(3) 0.020(3) 0.032(3) -0.010(3) 0.005(3) 0.001(2)
C3 0.028(3) 0.023(3) 0.025(3) 0.000(2) -0.004(3) -0.003(2)
C4 0.018(3) 0.021(3) 0.026(3) 0.001(2) 0.007(2) -0.003(2)
C5 0.015(3) 0.029(3) 0.030(3) -0.002(2) -0.003(2) -0.011(2)
C6 0.056(5) 0.042(4) 0.045(4) 0.002(3) -0.021(4) -0.008(4)
C7 0.032(4) 0.039(4) 0.053(4) 0.008(3) 0.011(3) -0.001(3)
C8 0.042(4) 0.057(5) 0.028(3) -0.005(3) 0.003(3) 0.003(3)
C9 0.030(3) 0.032(3) 0.045(4) 0.000(3) -0.007(3) 0.001(3)
C21 0.034(3) 0.017(3) 0.018(3) 0.002(2) 0.002(3) 0.005(3)
C22 0.052(4) 0.035(4) 0.036(4) -0.011(3) 0.004(3) -0.001(3)
C23 0.063(6) 0.060(5) 0.042(5) 0.000(4) 0.026(4) 0.010(4)
C24 0.099(8) 0.045(5) 0.020(4) -0.006(3) 0.010(4) 0.002(5)
C25 0.084(6) 0.043(4) 0.028(4) -0.005(3) -0.010(4) -0.017(4)
C26 0.054(4) 0.029(3) 0.027(3) -0.002(3) -0.007(3) -0.008(3)
C31 0.020(2) 0.031(3) 0.001(2) -0.0002(18) -0.0022(19) 0.0015(19)
C32 0.032(3) 0.023(2) 0.011(3) -0.0021(19) 0.002(2) 0.000(2)
C33 0.036(3) 0.027(3) 0.042(4) 0.012(3) 0.006(3) 0.013(2)
C34 0.031(3) 0.049(4) 0.041(4) 0.004(3) 0.002(3) 0.013(3)
C35 0.024(3) 0.053(4) 0.060(5) 0.022(4) 0.013(3) 0.006(3)
C36 0.029(3) 0.033(3) 0.041(4) 0.010(3) 0.007(3) -0.004(3)
C11 0.009(2) 0.026(3) 0.020(3) -0.003(2) 0.004(2) 0.009(2)
C12 0.018(3) 0.034(3) 0.039(4) -0.004(3) -0.001(3) -0.003(2)
C13 0.034(4) 0.046(4) 0.025(3) -0.001(3) -0.002(3) 0.008(3)
C14 0.046(4) 0.033(4) 0.029(4) 0.009(3) 0.009(3) 0.012(3)
C15 0.046(4) 0.026(3) 0.036(4) 0.006(3) 0.002(3) 0.004(3)
C16 0.032(3) 0.023(3) 0.027(3) -0.008(2) 0.004(3) 0.004(2)
P1 0.0223(6) 0.0192(5) 0.0231(6) -0.0023(8) 0.0035(8) -0.0021(5)
Cu1 0.0274(3) 0.0221(3) 0.0371(3) -0.0005(5) 0.0042(4) -0.0064(3)

loop_
_atom_type_symbol
_atom_type_description
_atom_type_scat_dispersion_real
_atom_type_scat_dispersion_imag
_atom_type_scat_source
C C 0.0033 0.0016 'International Tables Vol C Tables 4.2.6.8 and 6.1.1.4'
H H 0.0000 0.0000 'International Tables Vol C Tables 4.2.6.8 and 6.1.1.4'
P P 0.1023 0.0942 'International Tables Vol C Tables 4.2.6.8 and 6.1.1.4'
Cu Cu 0.3201 1.2651 'International Tables Vol C Tables 4.2.6.8 and 6.1.1.4'

loop_
_geom_angle_atom_site_label_1
_geom_angle_atom_site_label_2
_geom_angle_atom_site_label_3
_geom_angle
C5 C1 C2 107.7(5)
C5 C1 C6 126.4(6)
C2 C1 C6 125.4(7)
C5 C1 Cu1 70.8(3)
C2 C1 Cu1 72.9(4)
C6 C1 Cu1 127.9(4)
C3 C2 C1 107.1(5)
C3 C2 C7 126.6(6)
C1 C2 C7 126.2(7)
C3 C2 Cu1 72.6(4)
C1 C2 Cu1 68.7(4)
C7 C2 Cu1 127.0(4)
C2 C3 C4 108.1(5)
C2 C3 C8 126.4(6)
C4 C3 C8 125.5(6)
C2 C3 Cu1 70.3(3)
C4 C3 Cu1 69.2(3)
C8 C3 Cu1 128.2(4)
C5 C4 C3 108.3(5)
C5 C4 C9 127.4(5)
C3 C4 C9 124.1(5)
C5 C4 Cu1 69.9(4)
C3 C4 Cu1 73.5(3)
C9 C4 Cu1 127.4(4)
C4 C5 C1 108.8(5)
C4 C5 Cu1 72.5(4)
C1 C5 Cu1 71.1(3)
C4 C5 H5 125.6
C1 C5 H5 125.6
Cu1 C5 H5 122.4
C1 C6 H6A 109.5
C1 C6 H6B 109.5
H6A C6 H6B 109.5
C1 C6 H6C 109.5
H6A C6 H6C 109.5
H6B C6 H6C 109.5
C2 C7 H7A 109.5
C2 C7 H7B 109.5
H7A C7 H7B 109.5
C2 C7 H7C 109.5
H7A C7 H7C 109.5
H7B C7 H7C 109.5
C3 C8 H8A 109.5
C3 C8 H8B 109.5
H8A C8 H8B 109.5
C3 C8 H8C 109.5
H8A C8 H8C 109.5
H8B C8 H8C 109.5
C4 C9 H9A 109.5
C4 C9 H9B 109.5
H9A C9 H9B 109.5
C4 C9 H9C 109.5
H9A C9 H9C 109.5
H9B C9 H9C 109.5
C26 C21 C22 119.5(6)
C26 C21 P1 125.8(5)
C22 C21 P1 114.7(5)
C23 C22 C21 119.9(7)
C23 C22 H22 120.1
C21 C22 H22 120.1
C24 C23 C22 118.4(8)
C24 C23 H23 120.8
C22 C23 H23 120.8
C23 C24 C25 122.2(7)
C23 C24 H24 118.9
C25 C24 H24 118.9
C24 C25 C26 118.7(7)
C24 C25 H25 120.6
C26 C25 H25 120.6
C21 C26 C25 121.2(7)
C21 C26 H26 119.4
C25 C26 H26 119.4
C36 C31 C32 119.4(5)
C36 C31 P1 123.8(4)
C32 C31 P1 116.8(4)
C33 C32 C31 119.0(5)
C33 C32 H32 120.5
C31 C32 H32 120.5
C34 C33 C32 120.8(5)
C34 C33 H33 119.6
C32 C33 H33 119.6
C33 C34 C35 119.7(6)
C33 C34 H34 120.2
C35 C34 H34 120.2
C36 C35 C34 121.0(6)
C36 C35 H35 119.5
C34 C35 H35 119.5
C35 C36 C31 120.0(6)
C35 C36 H36 120.0
C31 C36 H36 120.0
C12 C11 C16 119.0(6)
C12 C11 P1 119.0(5)
C16 C11 P1 121.8(5)
C13 C12 C11 120.0(6)
C13 C12 H12 120.0
C11 C12 H12 120.0
C14 C13 C12 121.1(6)
C14 C13 H13 119.4
C12 C13 H13 119.4
C13 C14 C15 119.3(6)
C13 C14 H14 120.3
C15 C14 H14 120.3
C14 C15 C16 120.3(6)
C14 C15 H15 119.8
C16 C15 H15 119.8
C11 C16 C15 120.1(6)
C11 C16 H16 119.9
C15 C16 H16 119.9
C11 P1 C31 104.4(2)
C11 P1 C21 103.3(2)
C31 P1 C21 104.0(3)
C11 P1 Cu1 117.3(2)
C31 P1 Cu1 113.91(17)
C21 P1 Cu1 112.6(2)
P1 Cu1 C5 153.28(17)
P1 Cu1 C1 153.63(15)
C5 Cu1 C1 38.1(2)
P1 Cu1 C4 142.52(16)
C5 Cu1 C4 37.6(2)
C1 Cu1 C4 63.3(2)
P1 Cu1 C2 142.95(15)
C5 Cu1 C2 63.4(2)
C1 Cu1 C2 38.4(2)
C4 Cu1 C2 62.9(2)
P1 Cu1 C3 137.86(16)
C5 Cu1 C3 62.5(2)
C1 Cu1 C3 62.9(2)
C4 Cu1 C3 37.3(2)
C2 Cu1 C3 37.1(2)

loop_
_geom_bond_atom_site_label_1
_geom_bond_atom_site_label_2
_geom_bond_distance
C1 C5 1.409(8)
C1 C2 1.442(8)
C1 C6 1.500(8)
C1 Cu1 2.162(6)
C2 C3 1.422(9)
C2 C7 1.494(9)
C2 Cu1 2.219(7)
C3 C4 1.421(8)
C3 C8 1.510(8)
C3 Cu1 2.249(6)
C4 C5 1.403(8)
C4 C9 1.514(8)
C4 Cu1 2.193(6)
C5 Cu1 2.159(6)
C5 H5 0.9500
C6 H6A 0.9800
C6 H6B 0.9800
C6 H6C 0.9800
C7 H7A 0.9800
C7 H7B 0.9800
C7 H7C 0.9800
C8 H8A 0.9800
C8 H8B 0.9800
C8 H8C 0.9800
C9 H9A 0.9800
C9 H9B 0.9800
C9 H9C 0.9800
C21 C26 1.351(9)
C21 C22 1.415(9)
C21 P1 1.860(6)
C22 C23 1.383(10)
C22 H22 0.9500
C23 C24 1.371(12)
C23 H23 0.9500
C24 C25 1.375(12)
C24 H24 0.9500
C25 C26 1.378(9)
C25 H25 0.9500
C26 H26 0.9500
C31 C36 1.373(7)
C31 C32 1.411(7)
C31 P1 1.834(5)
C32 C33 1.387(7)
C32 H32 0.9500
C33 C34 1.356(8)
C33 H33 0.9500
C34 C35 1.380(9)
C34 H34 0.9500
C35 C36 1.370(8)
C35 H35 0.9500
C36 H36 0.9500
C11 C12 1.388(8)
C11 C16 1.388(8)
C11 P1 1.827(6)
C12 C13 1.379(9)
C12 H12 0.9500
C13 C14 1.374(10)
C13 H13 0.9500
C14 C15 1.375(10)
C14 H14 0.9500
C15 C16 1.391(8)
C15 H15 0.9500
C16 H16 0.9500
P1 Cu1 2.1165(13)

loop_
_geom_torsion_atom_site_label_1
_geom_torsion_atom_site_label_2
_geom_torsion_atom_site_label_3
_geom_torsion_atom_site_label_4
_geom_torsion
C5 C1 C2 C3 0.2(7)
C6 C1 C2 C3 -172.4(6)
Cu1 C1 C2 C3 62.9(4)
C5 C1 C2 C7 176.3(6)
C6 C1 C2 C7 3.7(11)
Cu1 C1 C2 C7 -121.0(7)
C5 C1 C2 Cu1 -62.7(4)
C6 C1 C2 Cu1 124.7(6)
C1 C2 C3 C4 -1.2(7)
C7 C2 C3 C4 -177.3(6)
Cu1 C2 C3 C4 59.1(4)
C1 C2 C3 C8 176.2(6)
C7 C2 C3 C8 0.1(10)
Cu1 C2 C3 C8 -123.4(6)
C1 C2 C3 Cu1 -60.3(5)
C7 C2 C3 Cu1 123.6(7)
C2 C3 C4 C5 1.8(7)
C8 C3 C4 C5 -175.7(6)
Cu1 C3 C4 C5 61.6(4)
C2 C3 C4 C9 175.9(5)
C8 C3 C4 C9 -1.6(9)
Cu1 C3 C4 C9 -124.3(6)
C2 C3 C4 Cu1 -59.8(4)
C8 C3 C4 Cu1 122.7(6)
C3 C4 C5 C1 -1.7(7)
C9 C4 C5 C1 -175.5(5)
Cu1 C4 C5 C1 62.2(4)
C3 C4 C5 Cu1 -63.9(4)
C9 C4 C5 Cu1 122.3(6)
C2 C1 C5 C4 0.9(7)
C6 C1 C5 C4 173.4(6)
Cu1 C1 C5 C4 -63.1(4)
C2 C1 C5 Cu1 64.1(5)
C6 C1 C5 Cu1 -123.4(6)
C26 C21 C22 C23 -1.7(10)
P1 C21 C22 C23 178.0(6)
C21 C22 C23 C24 3.3(12)
C22 C23 C24 C25 -2.6(13)
C23 C24 C25 C26 0.3(12)
C22 C21 C26 C25 -0.6(10)
P1 C21 C26 C25 179.7(5)
C24 C25 C26 C21 1.3(10)
C36 C31 C32 C33 1.7(8)
P1 C31 C32 C33 179.8(5)
C31 C32 C33 C34 -1.4(10)
C32 C33 C34 C35 1.3(11)
C33 C34 C35 C36 -1.6(11)
C34 C35 C36 C31 1.9(11)
C32 C31 C36 C35 -2.0(9)
P1 C31 C36 C35 -180.0(5)
C16 C11 C12 C13 3.3(9)
P1 C11 C12 C13 178.9(5)
C11 C12 C13 C14 -2.2(10)
C12 C13 C14 C15 0.6(10)
C13 C14 C15 C16 -0.2(10)
C12 C11 C16 C15 -2.9(9)
P1 C11 C16 C15 -178.3(5)
C14 C15 C16 C11 1.4(9)
C12 C11 P1 C31 -101.3(5)
C16 C11 P1 C31 74.1(5)
C12 C11 P1 C21 150.2(5)
C16 C11 P1 C21 -34.4(5)
C12 C11 P1 Cu1 25.8(5)
C16 C11 P1 Cu1 -158.8(4)
C36 C31 P1 C11 -26.0(5)
C32 C31 P1 C11 156.0(4)
C36 C31 P1 C21 82.0(5)
C32 C31 P1 C21 -96.0(4)
C36 C31 P1 Cu1 -155.1(4)
C32 C31 P1 Cu1 26.8(4)
C26 C21 P1 C11 103.5(6)
C22 C21 P1 C11 -76.2(5)
C26 C21 P1 C31 -5.3(6)
C22 C21 P1 C31 175.0(5)
C26 C21 P1 Cu1 -129.0(5)
C22 C21 P1 Cu1 51.3(5)
C11 P1 Cu1 C5 -78.4(4)
C31 P1 Cu1 C5 43.9(4)
C21 P1 Cu1 C5 161.9(4)
C11 P1 Cu1 C1 15.3(5)
C31 P1 Cu1 C1 137.6(5)
C21 P1 Cu1 C1 -104.4(5)
C11 P1 Cu1 C4 -150.7(3)
C31 P1 Cu1 C4 -28.4(3)
C21 P1 Cu1 C4 89.7(3)
C11 P1 Cu1 C2 90.4(4)
C31 P1 Cu1 C2 -147.3(3)
C21 P1 Cu1 C2 -29.3(4)
C11 P1 Cu1 C3 149.8(3)
C31 P1 Cu1 C3 -87.9(3)
C21 P1 Cu1 C3 30.1(3)
C4 C5 Cu1 P1 -108.2(4)
C1 C5 Cu1 P1 134.0(4)
C4 C5 Cu1 C1 117.7(5)
C1 C5 Cu1 C4 -117.7(5)
C4 C5 Cu1 C2 79.2(4)
C1 C5 Cu1 C2 -38.5(3)
C4 C5 Cu1 C3 37.4(3)
C1 C5 Cu1 C3 -80.3(4)
C5 C1 Cu1 P1 -133.3(4)
C2 C1 Cu1 P1 110.3(4)
C6 C1 Cu1 P1 -11.6(10)
C2 C1 Cu1 C5 -116.4(5)
C6 C1 Cu1 C5 121.7(8)
C5 C1 Cu1 C4 37.2(3)
C2 C1 Cu1 C4 -79.2(3)
C6 C1 Cu1 C4 158.9(7)
C5 C1 Cu1 C2 116.4(5)
C6 C1 Cu1 C2 -121.9(8)
C5 C1 Cu1 C3 79.2(4)
C2 C1 Cu1 C3 -37.2(3)
C6 C1 Cu1 C3 -159.1(7)
C5 C4 Cu1 P1 135.4(3)
C3 C4 Cu1 P1 -107.4(3)
C9 C4 Cu1 P1 13.2(7)
C3 C4 Cu1 C5 117.2(5)
C9 C4 Cu1 C5 -122.2(6)
C5 C4 Cu1 C1 -37.6(3)
C3 C4 Cu1 C1 79.5(4)
C9 C4 Cu1 C1 -159.9(6)
C5 C4 Cu1 C2 -80.9(4)
C3 C4 Cu1 C2 36.3(3)
C9 C4 Cu1 C2 156.8(6)
C5 C4 Cu1 C3 -117.2(5)
C9 C4 Cu1 C3 120.6(7)
C3 C2 Cu1 P1 106.8(4)
C1 C2 Cu1 P1 -136.3(3)
C7 C2 Cu1 P1 -16.3(8)
C3 C2 Cu1 C5 -78.8(4)
C1 C2 Cu1 C5 38.1(3)
C7 C2 Cu1 C5 158.1(7)
C3 C2 Cu1 C1 -116.9(5)
C7 C2 Cu1 C1 119.9(8)
C3 C2 Cu1 C4 -36.5(3)
C1 C2 Cu1 C4 80.5(3)
C7 C2 Cu1 C4 -159.6(7)
C1 C2 Cu1 C3 116.9(5)
C7 C2 Cu1 C3 -123.1(7)
C2 C3 Cu1 P1 -120.7(3)
C4 C3 Cu1 P1 120.1(3)
C8 C3 Cu1 P1 0.6(7)
C2 C3 Cu1 C5 81.5(4)
C4 C3 Cu1 C5 -37.7(3)
C8 C3 Cu1 C5 -157.1(6)
C2 C3 Cu1 C1 38.5(3)
C4 C3 Cu1 C1 -80.8(4)
C8 C3 Cu1 C1 159.8(6)
C2 C3 Cu1 C4 119.2(5)
C8 C3 Cu1 C4 -119.4(7)
C4 C3 Cu1 C2 -119.2(5)
C8 C3 Cu1 C2 121.4(7)
